data_4107472
loop_
_publ_author_name
'Sergey L. Veber'
'Matvey V. Fedin'
'Alexey I. Potapov'
'Ksenia Yu. Maryunina'
'Galina V. Romanenko'
'Renad Z. Sagdeev'
'Victor I. Ovcharenko'
'Daniella Goldfarb'
'Elena G. Bagryanskaya'

_publ_section_title
;
 High-Field EPR Reveals the Strongly Temperature-Dependent Exchange
 Interaction in "Breathing" Crystals Cu(hfac)2LR
;
_journal_name_full 'Journal of the American Chemical Society'
_journal_page_first 2444
_journal_page_last 2445
_journal_paper_doi 10.1021/ja710773u
_journal_volume 130
_journal_year 2008
_chemical_formula_sum 'C28 H34 Cu F12 N4 O6'
_chemical_formula_weight 814.13
_chemical_name_systematic
; 
 ? 
;
_space_group_IT_number 2
_symmetry_cell_setting triclinic
_symmetry_space_group_name_Hall '-P 1'
_symmetry_space_group_name_H-M 'P -1'
_atom_sites_solution_hydrogens geom
_atom_sites_solution_primary direct
_atom_sites_solution_secondary difmap
_audit_creation_method SHELXL-97
_cell_angle_alpha 98.366(4)
_cell_angle_beta 96.956(4)
_cell_angle_gamma 112.218(4)
_cell_formula_units_Z 2
_cell_length_a 11.328(3)
_cell_length_b 13.420(3)
_cell_length_c 13.550(3)
_cell_measurement_reflns_used 2070
_cell_measurement_temperature 298(2)
_cell_measurement_theta_max 19.01
_cell_measurement_theta_min 2.27
_cell_volume 1851.4(8)
_computing_cell_refinement 'Bruker SMART'
_computing_data_collection 'Bruker SMART'
_computing_data_reduction 'Bruker SAINT'
_computing_molecular_graphics 'Bruker SHELXTL'
_computing_publication_material 'Bruker SHELXTL'
_computing_structure_refinement 'SHELXL-97 (Sheldrick, 1997)'
_computing_structure_solution 'SHELXS-97 (Sheldrick, 1990)'
_diffrn_ambient_temperature 298(2)
_diffrn_measured_fraction_theta_full 0.994
_diffrn_measured_fraction_theta_max 0.994
_diffrn_measurement_device_type 'CCD area detector'
_diffrn_measurement_method 'phi and omega scans'
_diffrn_radiation_monochromator graphite
_diffrn_radiation_source 'fine-focus sealed tube'
_diffrn_radiation_type MoK\a
_diffrn_radiation_wavelength 0.71073
_diffrn_reflns_av_R_equivalents 0.0622
_diffrn_reflns_av_sigmaI/netI 0.0863
_diffrn_reflns_limit_h_max 12
_diffrn_reflns_limit_h_min -12
_diffrn_reflns_limit_k_max 14
_diffrn_reflns_limit_k_min -14
_diffrn_reflns_limit_l_max 15
_diffrn_reflns_limit_l_min -15
_diffrn_reflns_number 14243
_diffrn_reflns_theta_full 23.30
_diffrn_reflns_theta_max 23.30
_diffrn_reflns_theta_min 2.01
_exptl_absorpt_coefficient_mu 0.693
_exptl_absorpt_correction_type none
_exptl_crystal_density_diffrn 1.460
_exptl_crystal_density_meas 0
_exptl_crystal_F_000 830
_refine_diff_density_max 0.458
_refine_diff_density_min -0.315
_refine_diff_density_rms 0.054
_refine_ls_extinction_coef 0.0000(8)
_refine_ls_extinction_expression Fc^*^=kFc[1+0.001xFc^2^\l^3^/sin(2\q)]^-1/4^
_refine_ls_extinction_method SHELXL
_refine_ls_goodness_of_fit_ref 0.945
_refine_ls_hydrogen_treatment mixed
_refine_ls_matrix_type full
_refine_ls_number_parameters 583
_refine_ls_number_reflns 5324
_refine_ls_number_restraints 4
_refine_ls_restrained_S_all 0.946
_refine_ls_R_factor_all 0.1014
_refine_ls_R_factor_gt 0.0565
_refine_ls_shift/su_max 2.035
_refine_ls_shift/su_mean 0.011
_refine_ls_structure_factor_coef Fsqd
_refine_ls_weighting_details 'calc w=1/[\s^2^(Fo^2^)+(0.1004P)^2^+0.0000P] where P=(Fo^2^+2Fc^2^)/3'
_refine_ls_weighting_scheme calc
_refine_ls_wR_factor_gt 0.1468
_refine_ls_wR_factor_ref 0.1772
_reflns_number_gt 3249
_reflns_number_total 5324
_reflns_threshold_expression >2sigma(I)
_cod_data_source_file ja710773u-file001_5.cif
_cod_data_source_block zzs
_cod_original_cell_volume 1851.6(8)
_cod_database_code 4107472

loop_
_symmetry_equiv_pos_as_xyz
'x, y, z'
'-x, -y, -z'

loop_
_atom_site_label
_atom_site_type_symbol
_atom_site_fract_x
_atom_site_fract_y
_atom_site_fract_z
_atom_site_U_iso_or_equiv
_atom_site_adp_type
_atom_site_occupancy
_atom_site_symmetry_multiplicity
_atom_site_calc_flag
_atom_site_refinement_flags
Cu1 Cu 0.5000 0.5000 0.5000 0.0582(3) Uani 1 2 d S
O1 O 0.3787(3) 0.4751(3) 0.3738(2) 0.0666(9) Uani 1 1 d .
C1 C 0.2160(8) 0.4838(7) 0.2586(5) 0.105(2) Uani 1 1 d .
F1 F 0.2963(6) 0.5258(6) 0.1980(3) 0.204(3) Uani 1 1 d .
F2 F 0.1339(6) 0.5252(5) 0.2437(3) 0.199(2) Uani 1 1 d .
F3 F 0.1698(6) 0.3857(4) 0.2155(3) 0.200(3) Uani 1 1 d .
C2 C 0.2905(5) 0.5090(4) 0.3655(3) 0.0691(14) Uani 1 1 d .
C3 C 0.2528(6) 0.5643(5) 0.4413(4) 0.0884(17) Uani 1 1 d .
H3A H 0.1857 0.5863 0.4241 0.093(18) Uiso 1 1 calc R
C4 C 0.3121(5) 0.5874(4) 0.5412(4) 0.0685(14) Uani 1 1 d .
C5 C 0.2649(8) 0.6500(7) 0.6218(5) 0.100(2) Uani 1 1 d .
F4 F 0.1949(15) 0.6968(13) 0.5833(10) 0.183(5) Uani 0.50 1 d P
F5 F 0.3714(10) 0.7466(11) 0.6771(8) 0.125(4) Uani 0.50 1 d P
F6 F 0.2255(13) 0.5980(10) 0.6861(10) 0.147(5) Uani 0.50 1 d P
F4A F 0.2762(17) 0.6293(17) 0.7083(9) 0.188(7) Uani 0.50 1 d P
F5A F 0.309(3) 0.7437(12) 0.6230(13) 0.232(11) Uani 0.50 1 d P
F6A F 0.1365(11) 0.6170(12) 0.5957(10) 0.154(5) Uani 0.50 1 d P
O2 O 0.4003(3) 0.5626(3) 0.5793(2) 0.0655(9) Uani 1 1 d .
Cu2 Cu 1.0000 1.0000 1.0000 0.0688(3) Uani 1 2 d S
O3 O 1.0340(3) 1.1397(3) 0.9553(2) 0.0716(9) Uani 1 1 d .
C6 C 1.0363(8) 1.3130(5) 0.9463(5) 0.0917(18) Uani 1 1 d .
F7 F 1.1586(15) 1.3437(11) 0.9317(13) 0.161(5) Uani 0.50 1 d P
F8 F 1.0339(12) 1.3949(7) 1.0067(7) 0.100(3) Uani 0.50 1 d P
F9 F 0.9760(19) 1.3056(14) 0.8623(10) 0.154(8) Uani 0.50 1 d P
F7A F 1.001(3) 1.2980(18) 0.8471(13) 0.164(7) Uani 0.50 1 d P
F8A F 1.1517(18) 1.3603(14) 0.9796(13) 0.201(10) Uani 0.50 1 d P
F9A F 0.9716(19) 1.3773(15) 0.9759(16) 0.215(8) Uani 0.50 1 d P
C7 C 0.9850(5) 1.2052(4) 0.9845(3) 0.0685(14) Uani 1 1 d .
C8 C 0.8896(5) 1.1896(5) 1.0433(4) 0.0776(15) Uani 1 1 d .
H8A H 0.8638 1.2465 1.0621 0.085(16) Uiso 1 1 calc R
C9 C 0.8325(5) 1.0922(5) 1.0744(3) 0.0685(14) Uani 1 1 d .
C10 C 0.7200(7) 1.0785(7) 1.1327(5) 0.0931(18) Uani 1 1 d .
F10 F 0.7477(11) 1.0781(14) 1.2279(9) 0.142(5) Uani 0.50 1 d P
F11 F 0.6222(13) 0.9803(12) 1.0981(12) 0.169(7) Uani 0.50 1 d P
F12 F 0.6713(11) 1.1496(12) 1.1343(11) 0.141(4) Uani 0.50 1 d P
F10A F 0.7347(18) 1.1748(14) 1.1791(18) 0.260(11) Uani 0.50 1 d P
F11A F 0.7283(15) 1.0243(13) 1.1999(12) 0.150(5) Uani 0.50 1 d P
F12A F 0.6162(13) 1.038(2) 1.0717(13) 0.198(11) Uani 0.50 1 d P
O4 O 0.8584(3) 1.0090(3) 1.0621(2) 0.0684(9) Uani 1 1 d .
O01 O 0.6007(3) 0.6841(3) 0.4835(2) 0.0700(9) Uani 1 1 d .
N1 N 0.7220(4) 0.7334(3) 0.4770(3) 0.0606(10) Uani 1 1 d .
C01 C 0.7632(5) 0.7481(4) 0.3782(3) 0.0676(13) Uani 1 1 d .
C02 C 0.6925(6) 0.6435(5) 0.2972(4) 0.0904(19) Uani 1 1 d .
H02A H 0.6018 0.6290 0.2823 0.094(19) Uiso 1 1 calc R
H02B H 0.7029 0.5830 0.3214 0.09(2) Uiso 1 1 calc R
H02C H 0.7280 0.6524 0.2366 0.079(15) Uiso 1 1 calc R
C03 C 0.7283(6) 0.8408(5) 0.3476(5) 0.0933(18) Uani 1 1 d .
H03A H 0.6357 0.8146 0.3278 0.12(2) Uiso 1 1 calc R
H03B H 0.7685 0.8637 0.2917 0.13(2) Uiso 1 1 calc R
H03C H 0.7589 0.9020 0.4043 0.102(19) Uiso 1 1 calc R
C04 C 0.9129(5) 0.7843(4) 0.4094(3) 0.0693(14) Uani 1 1 d .
C05 C 0.9541(6) 0.6891(5) 0.4041(4) 0.0907(18) Uani 1 1 d .
H05A H 1.0467 0.7168 0.4254 0.094(19) Uiso 1 1 calc R
H05B H 0.9294 0.6475 0.3355 0.13(2) Uiso 1 1 calc R
H05C H 0.9124 0.6425 0.4480 0.13(2) Uiso 1 1 calc R
C06 C 0.9969(6) 0.8716(5) 0.3594(4) 0.0887(18) Uani 1 1 d .
H06A H 1.0868 0.8886 0.3843 0.11(2) Uiso 1 1 calc R
H06B H 0.9806 0.9368 0.3751 0.083(16) Uiso 1 1 calc R
H06C H 0.9767 0.8450 0.2871 0.107(19) Uiso 1 1 calc R
N2 N 0.9318(4) 0.8314(3) 0.5205(3) 0.0649(11) Uani 1 1 d .
O02 O 1.0434(3) 0.8873(3) 0.5751(3) 0.0851(11) Uani 1 1 d .
C07 C 0.8197(4) 0.7937(4) 0.5561(3) 0.0554(12) Uani 1 1 d .
C08 C 0.8071(4) 0.8163(4) 0.6613(3) 0.0572(12) Uani 1 1 d .
C09 C 0.9043(5) 0.8821(4) 0.7456(3) 0.0647(13) Uani 1 1 d .
H09A H 0.9917 0.9175 0.7430 0.079(16) Uiso 1 1 calc R
N4 N 0.7273(4) 0.8240(3) 0.8002(3) 0.0758(12) Uani 1 1 d .
N3 N 0.8560(4) 0.8873(3) 0.8297(3) 0.0683(11) Uani 1 1 d .
C041 C 0.6416(6) 0.8079(6) 0.8744(5) 0.103(2) Uani 1 1 d .
H04A H 0.6924 0.8519 0.9403 0.15(3) Uiso 1 1 calc R
H04B H 0.5762 0.8354 0.8552 0.19(4) Uiso 1 1 calc R
C042 C 0.5776(10) 0.6969(8) 0.8844(7) 0.142(3) Uani 1 1 d .
H04C H 0.6425 0.6695 0.9054 0.19(4) Uiso 1 1 calc R
H04D H 0.5275 0.6523 0.8186 0.61(17) Uiso 1 1 calc R
C043 C 0.4854(13) 0.6835(11) 0.9626(9) 0.187(5) Uani 1 1 d .
C045 C 0.403(3) 0.602(2) 0.9670(19) 0.234(14) Uani 0.50 1 d P
C044 C 0.524(3) 0.694(3) 1.0421(15) 0.211(12) Uani 0.50 1 d P
C010 C 0.6949(5) 0.7799(4) 0.7012(4) 0.0713(15) Uani 1 1 d .
H01A H 0.6121 0.7333 0.6653 0.047(11) Uiso 1 1 calc R
C1S C 0.640(3) 1.084(2) 0.7713(18) 0.43(2) Uani 1 1 d D
H1SA H 0.6588 1.1269 0.8386 0.27(7) Uiso 1 1 calc R
H1SB H 0.7033 1.0523 0.7653 0.26(7) Uiso 1 1 calc R
H1SC H 0.5550 1.0256 0.7587 0.45(14) Uiso 1 1 calc R
C2S C 0.646(3) 1.1552(18) 0.695(2) 0.72(5) Uani 1 1 d D
H2SA H 0.7338 1.2018 0.6894 2.0(12) Uiso 1 1 calc R
H2SB H 0.5923 1.1963 0.7013 0.7(2) Uiso 1 1 calc R
C3S C 0.585(3) 1.048(2) 0.6175(19) 0.75(4) Uani 1 1 d D
H3SA H 0.6559 1.0596 0.5811 0.34(9) Uiso 1 1 calc R
H3SB H 0.5950 1.0004 0.6619 0.15(3) Uiso 1 1 calc R
C4S C 0.479(3) 0.9610(19) 0.5354(17) 0.89(3) Uani 1 1 d D
H4SA H 0.4914 0.8936 0.5178 0.27(5) Uiso 1 1 calc R
H4SB H 0.3913 0.9459 0.5474 0.52(14) Uiso 1 1 calc R

loop_
_atom_site_aniso_label
_atom_site_aniso_U_11
_atom_site_aniso_U_22
_atom_site_aniso_U_33
_atom_site_aniso_U_23
_atom_site_aniso_U_13
_atom_site_aniso_U_12
Cu1 0.0545(5) 0.0652(5) 0.0485(4) -0.0033(4) 0.0035(3) 0.0246(4)
O1 0.067(2) 0.066(2) 0.0607(19) -0.0022(16) 0.0018(16) 0.0296(17)
C1 0.130(5) 0.121(6) 0.068(4) 0.007(4) -0.004(4) 0.067(5)
F1 0.200(5) 0.297(8) 0.086(3) 0.064(4) -0.006(3) 0.070(5)
F2 0.246(5) 0.308(7) 0.097(3) -0.015(3) -0.051(3) 0.215(5)
F3 0.283(6) 0.122(4) 0.124(3) -0.024(3) -0.116(4) 0.069(4)
C2 0.082(4) 0.063(3) 0.056(3) 0.004(2) -0.006(3) 0.031(3)
C3 0.101(4) 0.104(4) 0.071(4) -0.002(3) -0.007(3) 0.068(4)
C4 0.068(3) 0.067(3) 0.073(3) 0.004(3) 0.010(3) 0.034(3)
C5 0.119(5) 0.115(6) 0.087(5) -0.003(4) 0.018(4) 0.080(5)
F4 0.269(11) 0.240(13) 0.114(8) -0.027(9) -0.023(9) 0.226(10)
F5 0.137(7) 0.114(8) 0.096(7) -0.037(6) 0.030(5) 0.041(5)
F6 0.217(10) 0.115(7) 0.145(10) 0.039(7) 0.140(8) 0.070(7)
F4A 0.283(14) 0.33(2) 0.059(5) 0.007(8) 0.010(8) 0.254(14)
F5A 0.44(3) 0.094(9) 0.171(17) -0.013(10) 0.143(18) 0.108(15)
F6A 0.138(8) 0.239(14) 0.129(8) 0.008(9) 0.037(6) 0.132(9)
O2 0.067(2) 0.074(2) 0.0550(18) 0.0027(16) 0.0095(15) 0.0317(18)
Cu2 0.0842(6) 0.0663(6) 0.0730(5) 0.0146(4) 0.0325(4) 0.0436(5)
O3 0.091(2) 0.067(2) 0.067(2) 0.0114(17) 0.0246(17) 0.0405(19)
C6 0.131(6) 0.076(4) 0.073(4) 0.012(3) 0.013(4) 0.050(4)
F7 0.179(10) 0.117(8) 0.263(15) 0.114(8) 0.130(10) 0.087(7)
F8 0.186(9) 0.049(4) 0.075(4) 0.000(3) 0.029(5) 0.061(5)
F9 0.259(16) 0.113(9) 0.058(7) 0.027(6) -0.034(9) 0.056(10)
F7A 0.310(19) 0.133(11) 0.077(8) 0.034(7) 0.073(10) 0.106(11)
F8A 0.180(14) 0.141(11) 0.190(14) 0.087(10) -0.051(12) -0.029(11)
F9A 0.290(17) 0.172(13) 0.30(2) 0.113(13) 0.131(15) 0.174(12)
C7 0.091(4) 0.069(3) 0.048(3) 0.004(2) 0.004(3) 0.040(3)
C8 0.107(4) 0.085(4) 0.063(3) 0.010(3) 0.020(3) 0.064(3)
C9 0.072(3) 0.090(4) 0.042(3) -0.004(3) 0.007(2) 0.039(3)
C10 0.103(5) 0.112(5) 0.081(4) 0.014(4) 0.034(4) 0.059(4)
F10 0.150(7) 0.254(14) 0.084(6) 0.025(7) 0.042(5) 0.147(8)
F11 0.109(8) 0.161(10) 0.190(14) -0.048(10) 0.075(8) 0.018(7)
F12 0.163(7) 0.180(10) 0.176(10) 0.073(8) 0.086(7) 0.146(7)
F10A 0.292(16) 0.162(11) 0.33(2) -0.044(13) 0.227(16) 0.084(12)
F11A 0.209(10) 0.210(12) 0.145(10) 0.104(9) 0.138(8) 0.154(9)
F12A 0.073(7) 0.38(3) 0.141(9) 0.055(14) 0.027(6) 0.088(12)
O4 0.078(2) 0.069(2) 0.067(2) 0.0023(17) 0.0230(16) 0.0405(18)
O01 0.062(2) 0.070(2) 0.0638(19) 0.0004(16) 0.0047(16) 0.0182(17)
N1 0.062(2) 0.063(3) 0.051(2) 0.0068(18) 0.0102(19) 0.021(2)
C01 0.084(3) 0.066(3) 0.048(3) 0.008(2) 0.008(2) 0.029(3)
C02 0.099(5) 0.097(5) 0.051(3) 0.007(3) 0.013(3) 0.017(3)
C03 0.102(5) 0.098(5) 0.080(4) 0.022(4) 0.006(4) 0.043(4)
C04 0.084(3) 0.071(3) 0.051(3) 0.008(2) 0.019(2) 0.029(3)
C05 0.112(5) 0.094(4) 0.077(4) 0.010(3) 0.022(3) 0.055(4)
C06 0.104(5) 0.086(4) 0.078(4) 0.015(3) 0.038(3) 0.034(3)
N2 0.063(3) 0.066(3) 0.061(2) 0.009(2) 0.011(2) 0.022(2)
O02 0.063(2) 0.099(3) 0.074(2) 0.003(2) 0.0088(18) 0.018(2)
C07 0.060(3) 0.055(3) 0.048(2) 0.008(2) 0.007(2) 0.023(2)
C08 0.061(3) 0.054(3) 0.047(2) 0.004(2) 0.002(2) 0.017(2)
C09 0.071(3) 0.068(3) 0.052(3) 0.013(2) 0.013(2) 0.025(3)
N4 0.074(3) 0.068(3) 0.063(3) -0.009(2) 0.021(2) 0.009(2)
N3 0.070(3) 0.071(3) 0.052(2) 0.0045(19) 0.010(2) 0.019(2)
C041 0.094(4) 0.105(5) 0.084(4) -0.010(4) 0.048(3) 0.013(4)
C042 0.160(7) 0.155(8) 0.140(6) 0.067(6) 0.093(5) 0.062(7)
C043 0.212(10) 0.225(12) 0.137(8) 0.087(8) 0.107(8) 0.061(9)
C045 0.26(2) 0.18(2) 0.18(2) 0.024(16) 0.15(2) -0.018(18)
C044 0.22(2) 0.29(3) 0.091(12) 0.029(17) 0.056(15) 0.06(2)
C010 0.064(3) 0.070(3) 0.060(3) -0.012(3) 0.007(3) 0.015(3)
C1S 0.27(2) 0.52(5) 0.40(4) 0.18(3) 0.08(2) 0.00(3)
C2S 0.25(2) 0.30(3) 1.71(15) 0.51(5) 0.18(4) 0.114(19)
C3S 0.74(5) 0.41(3) 1.56(11) 0.69(5) 0.83(7) 0.36(3)
C4S 0.75(4) 0.49(3) 2.00(9) 0.89(5) 1.06(5) 0.40(3)

loop_
_atom_type_symbol
_atom_type_description
_atom_type_scat_dispersion_real
_atom_type_scat_dispersion_imag
_atom_type_scat_source
C C 0.0033 0.0016 'International Tables Vol C Tables 4.2.6.8 and 6.1.1.4'
H H 0.0000 0.0000 'International Tables Vol C Tables 4.2.6.8 and 6.1.1.4'
N N 0.0061 0.0033 'International Tables Vol C Tables 4.2.6.8 and 6.1.1.4'
O O 0.0106 0.0060 'International Tables Vol C Tables 4.2.6.8 and 6.1.1.4'
F F 0.0171 0.0103 'International Tables Vol C Tables 4.2.6.8 and 6.1.1.4'
Cu Cu 0.3201 1.2651 'International Tables Vol C Tables 4.2.6.8 and 6.1.1.4'

loop_
_geom_angle_atom_site_label_1
_geom_angle_atom_site_label_2
_geom_angle_atom_site_label_3
_geom_angle
_geom_angle_site_symmetry_1
_geom_angle_site_symmetry_3
O1 Cu1 O1 179.999(1) . 2_666
O1 Cu1 O2 89.04(13) . 2_666
O1 Cu1 O2 90.96(13) 2_666 2_666
O1 Cu1 O2 90.96(13) . .
O1 Cu1 O2 89.04(13) 2_666 .
O2 Cu1 O2 180.00(12) 2_666 .
O1 Cu1 O01 87.28(12) . .
O1 Cu1 O01 92.72(12) 2_666 .
O2 Cu1 O01 98.72(12) 2_666 .
O2 Cu1 O01 81.28(12) . .
O1 Cu1 O01 92.72(12) . 2_666
O1 Cu1 O01 87.28(12) 2_666 2_666
O2 Cu1 O01 81.28(12) 2_666 2_666
O2 Cu1 O01 98.72(12) . 2_666
O01 Cu1 O01 179.998(1) . 2_666
C2 O1 Cu1 125.2(3) . .
F3 C1 F2 110.7(7) . .
F3 C1 F1 99.5(6) . .
F2 C1 F1 102.0(7) . .
F3 C1 C2 115.1(6) . .
F2 C1 C2 117.2(6) . .
F1 C1 C2 110.0(6) . .
O1 C2 C3 128.2(5) . .
O1 C2 C1 114.3(5) . .
C3 C2 C1 117.4(5) . .
O1 C2 Cu1 34.0(2) . .
C3 C2 Cu1 94.3(3) . .
C1 C2 Cu1 148.2(4) . .
C4 C3 C2 121.5(5) . .
O2 C4 C3 128.8(5) . .
O2 C4 C5 112.7(5) . .
C3 C4 C5 118.5(5) . .
O2 C4 Cu1 34.6(2) . .
C3 C4 Cu1 94.5(3) . .
C5 C4 Cu1 146.7(4) . .
F5A C5 F6 132.3(11) . .
F5A C5 F4A 112.8(14) . .
F6 C5 F4A 27.2(11) . .
F5A C5 F4 58.9(14) . .
F6 C5 F4 117.2(12) . .
F4A C5 F4 128.8(11) . .
F5A C5 F6A 105.7(16) . .
F6 C5 F6A 77.7(10) . .
F4A C5 F6A 101.6(12) . .
F4 C5 F6A 48.3(9) . .
F5A C5 F5 41.4(14) . .
F6 C5 F5 104.3(10) . .
F4A C5 F5 78.1(10) . .
F4 C5 F5 98.0(11) . .
F6A C5 F5 136.8(10) . .
F5A C5 C4 110.9(11) . .
F6 C5 C4 112.6(9) . .
F4A C5 C4 115.8(9) . .
F4 C5 C4 113.5(8) . .
F6A C5 C4 109.0(7) . .
F5 C5 C4 109.5(7) . .
F6A F4 F5A 121.1(19) . .
F6A F4 C5 68.0(12) . .
F5A F4 C5 55.2(10) . .
F5A F5 C5 54.5(12) . .
F5A F5 F4A 95.3(16) . .
C5 F5 F4A 46.4(6) . .
F4A F6 C5 79(2) . .
F4A F6 F6A 126(3) . .
C5 F6 F6A 54.4(8) . .
F6 F4A C5 74(2) . .
F6 F4A F5 127(3) . .
C5 F4A F5 55.5(9) . .
F5 F5A C5 84(2) . .
F5 F5A F4 143(2) . .
C5 F5A F4 65.9(13) . .
F4 F6A C5 63.7(11) . .
F4 F6A F6 104.4(13) . .
C5 F6A F6 47.9(6) . .
C4 O2 Cu1 124.3(3) . .
O4 Cu2 O4 179.999(1) 2_777 .
O4 Cu2 O3 92.39(14) 2_777 2_777
O4 Cu2 O3 87.61(14) . 2_777
O4 Cu2 O3 87.61(14) 2_777 .
O4 Cu2 O3 92.39(14) . .
O3 Cu2 O3 180.0(2) 2_777 .
O4 Cu2 N3 85.27(13) 2_777 .
O4 Cu2 N3 94.73(13) . .
O3 Cu2 N3 87.66(14) 2_777 .
O3 Cu2 N3 92.34(13) . .
O4 Cu2 N3 94.73(13) 2_777 2_777
O4 Cu2 N3 85.27(13) . 2_777
O3 Cu2 N3 92.34(13) 2_777 2_777
O3 Cu2 N3 87.66(14) . 2_777
N3 Cu2 N3 179.998(1) . 2_777
C7 O3 Cu2 123.9(3) . .
F9 C6 F8A 128.8(14) . .
F9 C6 F8 107.9(12) . .
F8A C6 F8 81.9(12) . .
F9 C6 F7 102.9(14) . .
F8A C6 F7 30.3(12) . .
F8 C6 F7 106.0(10) . .
F9 C6 F7A 18(2) . .
F8A C6 F7A 115.5(16) . .
F8 C6 F7A 121.2(13) . .
F7 C6 F7A 87.1(13) . .
F9 C6 F9A 82.0(14) . .
F8A C6 F9A 111.1(14) . .
F8 C6 F9A 30.7(10) . .
F7 C6 F9A 129.2(11) . .
F7A C6 F9A 98.5(15) . .
F9 C6 C7 112.3(10) . .
F8A C6 C7 108.6(10) . .
F8 C6 C7 113.2(7) . .
F7 C6 C7 113.8(8) . .
F7A C6 C7 112.4(11) . .
F9A C6 C7 110.3(10) . .
F8A F7 C6 64(2) . .
F9A F8 C6 81.9(19) . .
F9A F8 F8A 126(2) . .
C6 F8 F8A 47.1(7) . .
C6 F9 F9A 52.8(9) . .
F7 F8A C6 85(2) . .
F7 F8A F8 124(3) . .
C6 F8A F8 51.0(10) . .
F8 F9A C6 67.4(19) . .
F8 F9A F9 106(2) . .
C6 F9A F9 45.2(9) . .
O3 C7 C8 127.7(5) . .
O3 C7 C6 113.9(5) . .
C8 C7 C6 118.3(5) . .
O3 C7 Cu2 34.8(2) . .
C8 C7 Cu2 93.1(3) . .
C6 C7 Cu2 148.5(4) . .
C9 C8 C7 121.7(5) . .
C9 C8 Cu2 60.5(3) . .
C7 C8 Cu2 61.6(3) . .
O4 C9 C8 128.9(5) . .
O4 C9 C10 112.8(5) . .
C8 C9 C10 118.4(5) . .
O4 C9 Cu2 34.4(2) . .
C8 C9 Cu2 94.6(3) . .
C10 C9 Cu2 147.0(5) . .
F12A C10 F11A 114.9(14) . .
F12A C10 F12 71.6(12) . .
F11A C10 F12 127.6(10) . .
F12A C10 F10A 108.1(16) . .
F11A C10 F10A 107.2(14) . .
F12 C10 F10A 36.7(13) . .
F12A C10 F10 131.7(12) . .
F11A C10 F10 31.9(10) . .
F12 C10 F10 102.7(11) . .
F10A C10 F10 75.8(13) . .
F12A C10 F11 42.1(13) . .
F11A C10 F11 75.5(11) . .
F12 C10 F11 106.9(11) . .
F10A C10 F11 136.9(11) . .
F10 C10 F11 101.9(12) . .
F12A C10 C9 109.2(9) . .
F11A C10 C9 108.8(8) . .
F12 C10 C9 117.7(8) . .
F10A C10 C9 108.4(9) . .
F10 C10 C9 115.0(8) . .
F11 C10 C9 111.2(8) . .
F11A F10 C10 71.7(19) . .
F11A F10 F10A 123(3) . .
C10 F10 F10A 52.1(9) . .
F12A F11 C10 63.1(15) . .
F12A F11 F11A 111(2) . .
C10 F11 F11A 50.2(8) . .
F10A F12 C10 73.3(18) . .
F10A F12 F12A 126(2) . .
C10 F12 F12A 53.0(8) . .
F12 F10A C10 70.1(16) . .
F12 F10A F10 109(2) . .
C10 F10A F10 52.1(9) . .
F10 F11A C10 76(2) . .
F10 F11A F11 121(3) . .
C10 F11A F11 54.3(9) . .
F11 F12A C10 74.9(15) . .
F11 F12A F12 121(2) . .
C10 F12A F12 55.4(10) . .
C9 O4 Cu2 124.2(3) . .
N1 O01 Cu1 124.9(3) . .
O01 N1 C07 125.0(4) . .
O01 N1 C01 122.2(4) . .
C07 N1 C01 111.7(4) . .
N1 C01 C02 111.2(4) . .
N1 C01 C03 106.2(4) . .
C02 C01 C03 109.7(5) . .
N1 C01 C04 101.0(4) . .
C02 C01 C04 115.7(5) . .
C03 C01 C04 112.3(4) . .
N2 C04 C06 109.2(4) . .
N2 C04 C05 105.9(4) . .
C06 C04 C05 111.0(5) . .
N2 C04 C01 99.8(4) . .
C06 C04 C01 116.1(5) . .
C05 C04 C01 113.7(5) . .
O02 N2 C07 125.0(4) . .
O02 N2 C04 122.2(4) . .
C07 N2 C04 112.1(4) . .
N1 C07 N2 108.4(4) . .
N1 C07 C08 125.9(4) . .
N2 C07 C08 125.7(4) . .
C010 C08 C09 104.0(4) . .
C010 C08 C07 127.7(4) . .
C09 C08 C07 128.3(4) . .
N3 C09 C08 111.5(4) . .
C010 N4 N3 112.0(4) . .
C010 N4 C041 127.3(5) . .
N3 N4 C041 120.6(4) . .
C09 N3 N4 105.0(4) . .
C09 N3 Cu2 121.5(3) . .
N4 N3 Cu2 133.4(3) . .
C042 C041 N4 115.0(6) . .
C041 C042 C043 113.2(8) . .
C044 C043 C045 88.8(18) . .
C044 C043 C042 120(2) . .
C045 C043 C042 125.1(17) . .
C043 C045 C044 43.8(12) . .
C043 C044 C045 47.4(13) . .
N4 C010 C08 107.4(4) . .
C1S C2S C3S 85.0(16) . .
C4S C3S C2S 155(3) . .
C4S C4S C3S 87(2) 2_676 .

loop_
_geom_bond_atom_site_label_1
_geom_bond_atom_site_label_2
_geom_bond_distance
_geom_bond_site_symmetry_2
Cu1 O1 1.960(3) .
Cu1 O1 1.960(3) 2_666
Cu1 O2 1.971(3) 2_666
Cu1 O2 1.971(3) .
Cu1 O01 2.355(3) .
Cu1 O01 2.355(3) 2_666
O1 C2 1.245(6) .
C1 F3 1.236(8) .
C1 F2 1.263(8) .
C1 F1 1.322(8) .
C1 C2 1.507(7) .
C2 C3 1.382(7) .
C3 C4 1.371(7) .
C4 O2 1.245(6) .
C4 C5 1.549(8) .
C5 F5A 1.161(16) .
C5 F6 1.218(13) .
C5 F4A 1.247(15) .
C5 F4 1.291(14) .
C5 F6A 1.335(12) .
C5 F5 1.418(13) .
F4 F6A 1.08(2) .
F4 F5A 1.21(3) .
F5 F5A 0.94(3) .
F5 F4A 1.69(2) .
F6 F4A 0.58(2) .
F6 F6A 1.604(18) .
Cu2 O4 1.933(3) 2_777
Cu2 O4 1.933(3) .
Cu2 O3 1.967(3) 2_777
Cu2 O3 1.967(3) .
Cu2 N3 2.546(4) .
Cu2 N3 2.546(4) 2_777
O3 C7 1.249(6) .
C6 F9 1.224(15) .
C6 F8A 1.209(17) .
C6 F8 1.282(12) .
C6 F7 1.337(16) .
C6 F7A 1.317(19) .
C6 F9A 1.375(18) .
C6 C7 1.535(8) .
F7 F8A 0.68(3) .
F8 F9A 0.71(2) .
F8 F8A 1.63(3) .
F9 F9A 1.71(3) .
C7 C8 1.390(7) .
C8 C9 1.376(7) .
C9 O4 1.251(6) .
C9 C10 1.547(8) .
C10 F12A 1.230(15) .
C10 F11A 1.261(15) .
C10 F12 1.269(13) .
C10 F10A 1.292(16) .
C10 F10 1.291(15) .
C10 F11 1.332(15) .
F10 F11A 0.70(2) .
F10 F10A 1.59(3) .
F11 F12A 0.92(3) .
F11 F11A 1.59(2) .
F12 F10A 0.81(3) .
F12 F12A 1.46(2) .
O01 N1 1.301(4) .
N1 C07 1.346(5) .
N1 C01 1.487(6) .
C01 C02 1.518(7) .
C01 C03 1.536(7) .
C01 C04 1.560(7) .
C04 N2 1.501(6) .
C04 C06 1.510(7) .
C04 C05 1.512(7) .
N2 O02 1.267(5) .
N2 C07 1.355(6) .
C07 C08 1.449(6) .
C08 C010 1.386(6) .
C08 C09 1.401(6) .
C09 N3 1.326(6) .
N4 C010 1.331(6) .
N4 N3 1.353(5) .
N4 C041 1.464(6) .
C041 C042 1.425(10) .
C042 C043 1.558(11) .
C043 C044 1.08(2) .
C043 C045 1.15(2) .
C045 C044 1.56(3) .
C1S C2S 1.500(18) .
C2S C3S 1.509(19) .
C3S C4S 1.513(19) .
C4S C4S 1.506(19) 2_676
